data_7045274
loop_
_publ_author_name
'Bay\'on Casta\~n\'on, Esther'
'Kaposi, Marlene'
'Reich, Robert M.'
'K\"uhn, Fritz E'

_publ_section_title
;
 Water-soluble transition metal complexes of ruthenium(ii), osmium(ii),
 rhodium(iii) and iridium(iii) with chelating N-heterocyclic carbene
 ligands in hydrogenation and transfer hydrogenation catalysis.
;
_journal_issue 7
_journal_name_full 'Dalton transactions (Cambridge, England : 2003)'
_journal_page_first 2318
_journal_page_last 2329
_journal_paper_doi 10.1039/c7dt04684g
_journal_volume 47
_journal_year 2018
_chemical_compound_source 'see text'
_chemical_formula_moiety 'C22 H30 Cl Ir N3, F6 P'
_chemical_formula_sum 'C22 H30 Cl F6 Ir N3 P'
_chemical_formula_weight 709.13
_space_group_IT_number 61
_space_group_name_Hall '-P 2ac 2ab'
_space_group_name_H-M_alt 'P b c a'
_symmetry_cell_setting orthorhombic
_symmetry_Int_Tables_number 61
_symmetry_space_group_name_Hall '-P 2ac 2ab'
_symmetry_space_group_name_H-M 'P b c a'
_atom_sites_solution_hydrogens geom
_audit_update_record
;
2017-12-07 deposited with the CCDC.
2018-01-11 downloaded from the CCDC.
;
_cell_angle_alpha 90
_cell_angle_beta 90
_cell_angle_gamma 90
_cell_formula_units_Z 8
_cell_length_a 15.0548(6)
_cell_length_b 14.9891(6)
_cell_length_c 21.8205(9)
_cell_measurement_reflns_used 9342
_cell_measurement_temperature 123
_cell_measurement_theta_max 26.3403
_cell_measurement_theta_min 2.3054
_cell_volume 4924.0(3)
_computing_cell_refinement 'SAINT (Bruker, 2012)'
_computing_data_collection 'APEX II Control Software (Bruker, 2013)'
_computing_data_reduction 'SAINT (Bruker, 2012)'
_computing_molecular_graphics 'PLATON (Spek, 2011)'
_computing_publication_material 'PLATON (Spek, 2011), enCIFer (Allen, 2004)'
_computing_structure_refinement 'SHELXL2014 (Sheldrick, 2014), SHELXLE (Huebschle, 2011)'
_computing_structure_solution 'SHELXS97 (Sheldrick, 1997)'
_diffrn_ambient_temperature 123
_diffrn_detector ' CCD plate '
_diffrn_detector_area_resol_mean 16
_diffrn_measured_fraction_theta_full 1.000
_diffrn_measured_fraction_theta_max 1.000
_diffrn_measurement_device ' \k-geometry diffractometer '
_diffrn_measurement_device_type ' Bruker APEX-II CCD '
_diffrn_measurement_method ' phi- and omega-rotation '
_diffrn_radiation_monochromator 'MONTEL optic'
_diffrn_radiation_probe x-ray
_diffrn_radiation_source 'rotating anode FR591'
_diffrn_radiation_type MoK\a
_diffrn_radiation_wavelength 0.71073
_diffrn_reflns_av_R_equivalents 0.0476
_diffrn_reflns_av_sigmaI/netI 0.0175
_diffrn_reflns_limit_h_max 18
_diffrn_reflns_limit_h_min -18
_diffrn_reflns_limit_k_max 18
_diffrn_reflns_limit_k_min -16
_diffrn_reflns_limit_l_max 26
_diffrn_reflns_limit_l_min -26
_diffrn_reflns_number 92223
_diffrn_reflns_reduction_process
;
;
_diffrn_reflns_theta_full 25.24
_diffrn_reflns_theta_max 26.02
_diffrn_reflns_theta_min 1.87
_exptl_absorpt_coefficient_mu 5.658
_exptl_absorpt_correction_T_max 0.7454
_exptl_absorpt_correction_T_min 0.5687
_exptl_absorpt_correction_type multi-scan
_exptl_absorpt_process_details 'SADABS, Bruker, 2008b'
_exptl_crystal_colour yellow
_exptl_crystal_density_diffrn 1.913
_exptl_crystal_density_method 'Not Measured'
_exptl_crystal_description plate
_exptl_crystal_F_000 2768
_exptl_crystal_size_max 0.290
_exptl_crystal_size_mid 0.179
_exptl_crystal_size_min 0.090
_refine_diff_density_max 0.797
_refine_diff_density_min -0.515
_refine_diff_density_rms 0.081
_refine_ls_extinction_method none
_refine_ls_goodness_of_fit_ref 1.026
_refine_ls_hydrogen_treatment constr
_refine_ls_matrix_type full
_refine_ls_number_parameters 313
_refine_ls_number_reflns 4859
_refine_ls_number_restraints 0
_refine_ls_restrained_S_all 1.026
_refine_ls_R_factor_all 0.0251
_refine_ls_R_factor_gt 0.0179
_refine_ls_shift/su_max 0.002
_refine_ls_shift/su_mean 0.000
_refine_ls_structure_factor_coef Fsqd
_refine_ls_weighting_details 'W=1/[\S^2^(FO^2^)+(0.0109P)^2^+9.6556P] WHERE P=(FO^2^+2FC^2^)/3'
_refine_ls_weighting_scheme calc
_refine_ls_wR_factor_gt 0.0360
_refine_ls_wR_factor_ref 0.0384
_reflns_number_gt 4133
_reflns_number_total 4859
_reflns_threshold_expression i>2\s(i)
_cod_data_source_file c7dt04684g2.cif
_cod_data_source_block bayes13_0ma
_cod_depositor_comments 'Adding full bibliography for 7045269--7045275.cif.'
_cod_database_code 7045274

loop_
_symmetry_equiv_pos_site_id
_symmetry_equiv_pos_as_xyz
1 x,y,z
2 1/2-x,-y,1/2+z
3 1/2+x,1/2-y,-z
4 -x,1/2+y,1/2-z
5 -x,-y,-z
6 1/2+x,y,1/2-z
7 1/2-x,1/2+y,z
8 x,1/2-y,1/2+z

loop_
_atom_site_aniso_label
_atom_site_aniso_U_11
_atom_site_aniso_U_22
_atom_site_aniso_U_33
_atom_site_aniso_U_23
_atom_site_aniso_U_13
_atom_site_aniso_U_12
Ir1 0.0103(1) 0.0113(1) 0.0138(1) 0.0006(1) -0.0002(1) -0.0005(1)
Cl1 0.0122(3) 0.0160(4) 0.0350(4) 0.0048(3) 0.0012(3) 0.0022(3)
P1 0.0305(4) 0.0239(5) 0.0179(4) 0.0035(3) 0.0017(3) 0.0029(4)
N1 0.0200(12) 0.0167(13) 0.0165(12) 0.0020(10) 0.0016(9) 0.0005(10)
F1 0.0373(13) 0.097(2) 0.098(2) 0.0497(18) 0.0199(13) 0.0196(14)
N2 0.0147(11) 0.0134(12) 0.0189(12) 0.0029(9) 0.0021(9) 0.0006(10)
F2 0.105(2) 0.087(2) 0.0237(11) 0.0141(12) 0.0068(12) 0.0367(17)
F3 0.093(2) 0.097(2) 0.0215(10) 0.0016(12) -0.0042(11) 0.0420(17)
N3 0.0136(11) 0.0134(13) 0.0173(11) 0.0000(9) -0.0001(9) 0.0000(10)
F4 0.104(2) 0.0311(14) 0.106(2) -0.0062(14) -0.0341(18) -0.0028(15)
F5 0.100(2) 0.0269(13) 0.094(2) -0.0024(13) -0.0324(17) -0.0049(13)
F6 0.0342(12) 0.0824(19) 0.0642(15) 0.0305(14) 0.0064(10) 0.0117(12)
C1 0.0097(13) 0.0145(15) 0.0186(13) 0.0005(11) -0.0008(10) 0.0040(11)
C2 0.0270(16) 0.0214(17) 0.0218(15) 0.0070(13) 0.0065(12) 0.0010(14)
C3 0.0213(15) 0.0163(16) 0.0267(15) 0.0055(12) 0.0045(12) -0.0025(12)
C4 0.0123(12) 0.0136(14) 0.0178(13) -0.0004(11) 0.0021(10) 0.0037(11)
C5 0.0138(13) 0.0169(16) 0.0269(15) 0.0004(12) 0.0007(11) -0.0012(12)
C6 0.0199(15) 0.0206(17) 0.0300(16) -0.0065(13) -0.0039(12) -0.0013(13)
C7 0.0244(16) 0.0244(18) 0.0207(14) -0.0011(13) -0.0066(12) 0.0000(13)
C8 0.0219(15) 0.0189(16) 0.0197(14) 0.0020(12) -0.0013(11) -0.0001(13)
C9 0.0243(16) 0.0253(17) 0.0160(14) 0.0016(12) -0.0018(11) -0.0021(13)
C10 0.0320(17) 0.0265(18) 0.0171(14) -0.0013(13) 0.0005(12) -0.0042(14)
C11 0.0299(18) 0.035(2) 0.0276(16) -0.0091(15) -0.0021(13) 0.0026(15)
C12 0.0354(19) 0.043(2) 0.040(2) -0.0187(17) 0.0017(15) 0.0034(17)
C13 0.0138(14) 0.0199(17) 0.0246(15) -0.0066(12) 0.0032(11) -0.0083(12)
C14 0.0124(13) 0.0120(15) 0.0328(16) 0.0015(12) 0.0034(12) -0.0058(11)
C15 0.0126(13) 0.0145(15) 0.0188(14) 0.0024(11) 0.0012(10) -0.0041(11)
C16 0.0087(12) 0.0141(14) 0.0213(13) 0.0008(11) 0.0014(10) -0.0026(11)
C17 0.0104(13) 0.0214(16) 0.0194(13) 0.0002(11) 0.0010(11) -0.0082(12)
C18 0.0296(17) 0.0279(19) 0.0360(18) -0.0172(15) 0.0107(14) -0.0130(15)
C19 0.0212(16) 0.0122(16) 0.055(2) 0.0063(14) 0.0068(14) 0.0001(13)
C20 0.0267(17) 0.034(2) 0.0204(15) 0.0055(13) 0.0035(12) -0.0076(14)
C21 0.0173(14) 0.0177(16) 0.0317(16) -0.0009(13) 0.0033(12) -0.0009(12)
C22 0.0176(15) 0.048(2) 0.0207(15) 0.0039(14) -0.0037(12) -0.0017(15)

loop_
_atom_site_label
_atom_site_type_symbol
_atom_site_thermal_displace_type
_atom_site_fract_x
_atom_site_fract_y
_atom_site_fract_z
_atom_site_occupancy
_atom_site_U_iso_or_equiv
_atom_site_calc_flag
_atom_site_refinement_flags
Ir1 Ir Uani 0.06225(2) 0.54484(2) 0.24472(2) 1.000 0.0118(1) d .
Cl1 Cl Uani 0.20621(4) 0.47621(5) 0.23469(3) 1.000 0.0211(2) d .
P1 P Uani 0.08175(5) 0.23798(6) 0.00326(3) 1.000 0.0241(3) d .
N1 N Uani 0.11430(15) 0.64385(16) 0.12232(10) 1.000 0.0177(7) d .
F1 F Uani -0.02173(15) 0.2559(2) 0.01046(13) 1.000 0.0774(10) d .
N2 N Uani 0.15122(14) 0.70724(15) 0.20710(10) 1.000 0.0157(7) d .
F2 F Uani 0.08925(19) 0.22068(19) 0.07410(9) 1.000 0.0719(10) d .
F3 F Uani 0.07304(17) 0.25364(19) -0.06805(9) 1.000 0.0705(10) d .
N3 N Uani 0.12531(14) 0.64250(15) 0.30006(10) 1.000 0.0148(7) d .
F4 F Uani 0.0642(2) 0.13475(16) -0.00598(14) 1.000 0.0804(11) d .
F5 F Uani 0.09631(19) 0.34075(15) 0.01195(13) 1.000 0.0736(10) d .
F6 F Uani 0.18533(13) 0.22040(18) -0.00402(10) 1.000 0.0603(9) d .
C1 C Uani 0.10817(17) 0.63460(19) 0.18347(12) 1.000 0.0143(8) d .
C2 C Uani 0.1600(2) 0.7219(2) 0.10807(13) 1.000 0.0234(9) d .
C3 C Uani 0.18365(18) 0.7618(2) 0.16058(13) 1.000 0.0214(9) d .
C4 C Uani 0.16255(17) 0.71193(18) 0.27050(12) 1.000 0.0146(8) d .
C5 C Uani 0.20822(18) 0.77963(19) 0.29964(13) 1.000 0.0192(8) d .
C6 C Uani 0.21566(19) 0.7754(2) 0.36265(13) 1.000 0.0235(9) d .
C7 C Uani 0.17779(19) 0.7049(2) 0.39387(13) 1.000 0.0232(9) d .
C8 C Uani 0.13377(19) 0.6400(2) 0.36167(12) 1.000 0.0202(9) d .
C9 C Uani 0.07923(19) 0.5798(2) 0.07728(12) 1.000 0.0219(9) d .
C10 C Uani 0.1445(2) 0.5587(2) 0.02596(13) 1.000 0.0252(9) d .
C11 C Uani 0.2310(2) 0.5160(2) 0.04630(14) 1.000 0.0308(10) d .
C12 C Uani 0.2835(2) 0.4813(3) -0.00835(16) 1.000 0.0395(11) d .
C13 C Uani -0.02037(18) 0.4379(2) 0.21009(13) 1.000 0.0194(9) d .
C14 C Uani -0.00072(17) 0.41688(19) 0.27393(13) 1.000 0.0191(8) d .
C15 C Uani -0.03507(17) 0.48472(19) 0.31122(12) 1.000 0.0153(8) d .
C16 C Uani -0.07581(16) 0.55177(18) 0.27169(12) 1.000 0.0147(8) d .
C17 C Uani -0.07089(17) 0.51937(19) 0.20958(12) 1.000 0.0171(8) d .
C18 C Uani 0.0008(2) 0.3764(2) 0.15755(15) 1.000 0.0312(10) d .
C19 C Uani 0.0476(2) 0.3356(2) 0.29521(16) 1.000 0.0295(10) d .
C20 C Uani -0.0371(2) 0.4860(2) 0.37977(13) 1.000 0.0270(10) d .
C21 C Uani -0.12540(19) 0.6317(2) 0.29377(14) 1.000 0.0222(9) d .
C22 C Uani -0.1171(2) 0.5609(2) 0.15627(13) 1.000 0.0288(10) d .
H2 H Uiso 0.17240 0.74320 0.06800 1.000 0.0280 c RU
H3 H Uiso 0.21580 0.81600 0.16510 1.000 0.0260 c RU
H5 H Uiso 0.23370 0.82750 0.27710 1.000 0.0230 c RU
H6 H Uiso 0.24660 0.82070 0.38440 1.000 0.0280 c RU
H7 H Uiso 0.18220 0.70130 0.43720 1.000 0.0280 c RU
H8 H Uiso 0.10820 0.59160 0.38350 1.000 0.0240 c RU
H9A H Uiso 0.02410 0.60440 0.05920 1.000 0.0260 c RU
H9B H Uiso 0.06360 0.52370 0.09870 1.000 0.0260 c RU
H10A H Uiso 0.11500 0.51820 -0.00360 1.000 0.0300 c RU
H10B H Uiso 0.15850 0.61470 0.00400 1.000 0.0300 c RU
H11A H Uiso 0.21810 0.46600 0.07460 1.000 0.0370 c RU
H11B H Uiso 0.26720 0.56050 0.06870 1.000 0.0370 c RU
H12A H Uiso 0.24770 0.43740 -0.03070 1.000 0.0590 c RU
H12B H Uiso 0.33840 0.45300 0.00610 1.000 0.0590 c RU
H12C H Uiso 0.29830 0.53110 -0.03560 1.000 0.0590 c RU
H18A H Uiso -0.02370 0.40100 0.11960 1.000 0.0470 c RU
H18B H Uiso -0.02540 0.31760 0.16530 1.000 0.0470 c RU
H18C H Uiso 0.06540 0.37050 0.15360 1.000 0.0470 c RU
H19A H Uiso 0.00780 0.28400 0.29330 1.000 0.0440 c RU
H19B H Uiso 0.06760 0.34440 0.33750 1.000 0.0440 c RU
H19C H Uiso 0.09920 0.32520 0.26880 1.000 0.0440 c RU
H20A H Uiso -0.03960 0.54790 0.39420 1.000 0.0410 c RU
H20B H Uiso 0.01660 0.45730 0.39580 1.000 0.0410 c RU
H20C H Uiso -0.08970 0.45380 0.39430 1.000 0.0410 c RU
H21A H Uiso -0.13810 0.67120 0.25910 1.000 0.0330 c RU
H21B H Uiso -0.08940 0.66360 0.32400 1.000 0.0330 c RU
H21C H Uiso -0.18130 0.61270 0.31270 1.000 0.0330 c RU
H22A H Uiso -0.09410 0.53520 0.11810 1.000 0.0430 c RU
H22B H Uiso -0.10640 0.62540 0.15640 1.000 0.0430 c RU
H22C H Uiso -0.18100 0.54950 0.15920 1.000 0.0430 c RU

loop_
_atom_type_symbol
_atom_type_description
_atom_type_scat_dispersion_real
_atom_type_scat_dispersion_imag
_atom_type_scat_source
C C 0.0033 0.0016 ' International Tables Vol C Tables 4.2.6.8 and 6.1.1.4'
H H 0.0000 0.0000 ' International Tables Vol C Tables 4.2.6.8 and 6.1.1.4'
Cl Cl 0.1484 0.1585 ' International Tables Vol C Tables 4.2.6.8 and 6.1.1.4'
F F 0.0171 0.0103 ' International Tables Vol C Tables 4.2.6.8 and 6.1.1.4'
Ir Ir -1.4442 7.9887 ' International Tables Vol C Tables 4.2.6.8 and 6.1.1.4'
N N 0.0061 0.0033 ' International Tables Vol C Tables 4.2.6.8 and 6.1.1.4'
P P 0.1023 0.0942 ' International Tables Vol C Tables 4.2.6.8 and 6.1.1.4'

loop_
_geom_angle_atom_site_label_1
_geom_angle_atom_site_label_2
_geom_angle_atom_site_label_3
_geom_angle
_geom_angle_publ_flag
Cl1 Ir1 N3 86.78(6) yes
Cl1 Ir1 C1 85.20(8) yes
Cl1 Ir1 C13 99.73(8) yes
Cl1 Ir1 C14 92.36(7) yes
Cl1 Ir1 C15 118.25(7) yes
Cl1 Ir1 C16 155.49(7) yes
Cl1 Ir1 C17 136.10(8) yes
N3 Ir1 C1 76.33(10) yes
N3 Ir1 C13 165.11(10) yes
N3 Ir1 C14 128.33(10) yes
N3 Ir1 C15 101.57(9) yes
N3 Ir1 C16 104.01(9) yes
N3 Ir1 C17 137.09(9) yes
C1 Ir1 C13 117.33(11) yes
C1 Ir1 C14 155.12(11) yes
C1 Ir1 C15 156.47(10) yes
C1 Ir1 C16 118.51(10) yes
C1 Ir1 C17 101.47(10) yes
C13 Ir1 C14 38.70(10) yes
C13 Ir1 C15 63.55(10) yes
C13 Ir1 C16 65.07(10) yes
C13 Ir1 C17 38.67(11) yes
C14 Ir1 C15 36.43(10) yes
C14 Ir1 C16 63.61(10) yes
C14 Ir1 C17 63.86(10) yes
C15 Ir1 C16 38.56(10) yes
C15 Ir1 C17 63.77(10) yes
C16 Ir1 C17 38.78(10) yes
F3 P1 F5 89.13(15) yes
F3 P1 F6 90.44(13) yes
F4 P1 F5 178.38(16) yes
F4 P1 F6 89.37(15) yes
F5 P1 F6 92.17(15) yes
F1 P1 F6 179.80(16) yes
F2 P1 F3 178.86(15) yes
F2 P1 F4 88.62(16) yes
F1 P1 F2 90.06(15) yes
F1 P1 F3 89.48(14) yes
F1 P1 F4 90.81(16) yes
F1 P1 F5 87.65(16) yes
F2 P1 F5 91.90(15) yes
F2 P1 F6 90.03(14) yes
F3 P1 F4 90.34(16) yes
C2 N1 C9 125.2(2) yes
C1 N1 C9 124.8(2) yes
C1 N1 C2 110.0(2) yes
C1 N2 C3 111.0(2) yes
C1 N2 C4 118.1(2) yes
C3 N2 C4 130.6(2) yes
Ir1 N3 C8 126.11(19) yes
Ir1 N3 C4 116.54(17) yes
C4 N3 C8 117.3(2) yes
Ir1 C1 N1 138.5(2) yes
Ir1 C1 N2 116.31(18) yes
N1 C1 N2 105.0(2) yes
N1 C2 C3 108.4(2) yes
N2 C3 C2 105.6(2) yes
N2 C4 N3 112.6(2) yes
N2 C4 C5 123.7(2) yes
N3 C4 C5 123.7(2) yes
C4 C5 C6 117.7(3) no
C5 C6 C7 119.5(3) no
C6 C7 C8 119.3(3) no
N3 C8 C7 122.4(3) yes
N1 C9 C10 113.3(2) yes
C9 C10 C11 115.2(2) no
C10 C11 C12 111.1(3) no
C17 C13 C18 128.8(3) no
Ir1 C13 C14 73.15(16) yes
Ir1 C13 C17 71.22(16) yes
Ir1 C13 C18 126.7(2) yes
C14 C13 C17 107.3(2) no
C14 C13 C18 123.5(3) no
Ir1 C14 C19 125.66(19) yes
Ir1 C14 C13 68.15(16) yes
Ir1 C14 C15 72.48(16) yes
C15 C14 C19 126.3(3) no
C13 C14 C15 108.8(2) no
C13 C14 C19 124.9(3) no
Ir1 C15 C20 130.75(19) yes
Ir1 C15 C14 71.09(15) yes
Ir1 C15 C16 67.47(14) yes
C14 C15 C16 108.2(2) no
C14 C15 C20 126.7(3) no
C16 C15 C20 125.0(2) no
Ir1 C16 C15 73.97(14) yes
Ir1 C16 C17 71.25(14) yes
Ir1 C16 C21 127.41(19) yes
C15 C16 C17 107.6(2) no
C15 C16 C21 124.9(2) no
C17 C16 C21 126.9(2) no
Ir1 C17 C13 70.11(15) yes
Ir1 C17 C16 69.97(14) yes
Ir1 C17 C22 129.1(2) yes
C13 C17 C16 107.8(2) no
C13 C17 C22 127.4(2) no
C16 C17 C22 124.7(2) no
C3 C2 H2 126.00 no
N1 C2 H2 126.00 no
N2 C3 H3 127.00 no
C2 C3 H3 127.00 no
C6 C5 H5 121.00 no
C4 C5 H5 121.00 no
C5 C6 H6 120.00 no
C7 C6 H6 120.00 no
C6 C7 H7 120.00 no
C8 C7 H7 120.00 no
C7 C8 H8 119.00 no
N3 C8 H8 119.00 no
H9A C9 H9B 108.00 no
C10 C9 H9B 109.00 no
N1 C9 H9A 109.00 no
N1 C9 H9B 109.00 no
C10 C9 H9A 109.00 no
C9 C10 H10A 108.00 no
C9 C10 H10B 109.00 no
C11 C10 H10A 108.00 no
C11 C10 H10B 108.00 no
H10A C10 H10B 107.00 no
C10 C11 H11A 109.00 no
C10 C11 H11B 109.00 no
C12 C11 H11A 109.00 no
C12 C11 H11B 109.00 no
H11A C11 H11B 108.00 no
C11 C12 H12A 109.00 no
C11 C12 H12B 109.00 no
C11 C12 H12C 109.00 no
H12A C12 H12B 109.00 no
H12A C12 H12C 110.00 no
H12B C12 H12C 109.00 no
H18B C18 H18C 109.00 no
C13 C18 H18A 110.00 no
C13 C18 H18B 110.00 no
C13 C18 H18C 109.00 no
H18A C18 H18B 109.00 no
H18A C18 H18C 109.00 no
C14 C19 H19C 109.00 no
C14 C19 H19A 109.00 no
C14 C19 H19B 109.00 no
H19B C19 H19C 109.00 no
H19A C19 H19B 110.00 no
H19A C19 H19C 110.00 no
C15 C20 H20C 109.00 no
C15 C20 H20A 110.00 no
C15 C20 H20B 110.00 no
H20A C20 H20B 109.00 no
H20A C20 H20C 109.00 no
H20B C20 H20C 110.00 no
C16 C21 H21A 109.00 no
C16 C21 H21B 109.00 no
C16 C21 H21C 109.00 no
H21A C21 H21B 109.00 no
H21A C21 H21C 109.00 no
H21B C21 H21C 109.00 no
C17 C22 H22A 109.00 no
C17 C22 H22B 109.00 no
C17 C22 H22C 110.00 no
H22A C22 H22B 109.00 no
H22A C22 H22C 109.00 no
H22B C22 H22C 109.00 no

loop_
_geom_bond_atom_site_label_1
_geom_bond_atom_site_label_2
_geom_bond_distance
_geom_bond_publ_flag
Ir1 Cl1 2.4090(7) yes
Ir1 N3 2.122(2) yes
Ir1 C1 2.019(3) yes
Ir1 C13 2.165(3) yes
Ir1 C14 2.232(3) yes
Ir1 C15 2.250(3) yes
Ir1 C16 2.163(2) yes
Ir1 C17 2.180(3) yes
P1 F6 1.589(2) yes
P1 F2 1.571(2) yes
P1 F3 1.579(2) yes
P1 F1 1.589(2) yes
P1 F5 1.568(2) yes
P1 F4 1.583(3) yes
N1 C9 1.472(4) yes
N1 C2 1.392(4) yes
N1 C1 1.345(3) yes
N2 C4 1.396(3) yes
N2 C1 1.368(4) yes
N2 C3 1.392(4) yes
N3 C4 1.347(3) yes
N3 C8 1.351(3) yes
C2 C3 1.341(4) no
C4 C5 1.381(4) no
C5 C6 1.381(4) no
C6 C7 1.381(4) no
C7 C8 1.371(4) no
C9 C10 1.523(4) no
C10 C11 1.517(4) no
C11 C12 1.522(5) no
C13 C17 1.439(4) no
C13 C14 1.459(4) no
C13 C18 1.505(4) no
C14 C19 1.493(4) no
C14 C15 1.401(4) no
C15 C16 1.460(4) no
C15 C20 1.496(4) no
C16 C21 1.492(4) no
C16 C17 1.442(4) no
C17 C22 1.492(4) no
C2 H2 0.9500 no
C3 H3 0.9500 no
C5 H5 0.9500 no
C6 H6 0.9500 no
C7 H7 0.9500 no
C8 H8 0.9500 no
C9 H9B 0.9900 no
C9 H9A 0.9900 no
C10 H10A 0.9900 no
C10 H10B 0.9900 no
C11 H11A 0.9900 no
C11 H11B 0.9900 no
C12 H12C 0.9800 no
C12 H12A 0.9800 no
C12 H12B 0.9800 no
C18 H18B 0.9800 no
C18 H18C 0.9800 no
C18 H18A 0.9800 no
C19 H19C 0.9800 no
C19 H19A 0.9800 no
C19 H19B 0.9800 no
C20 H20B 0.9800 no
C20 H20A 0.9800 no
C20 H20C 0.9800 no
C21 H21B 0.9800 no
C21 H21A 0.9800 no
C21 H21C 0.9800 no
C22 H22C 0.9800 no
C22 H22A 0.9800 no
C22 H22B 0.9800 no

loop_
_geom_torsion_atom_site_label_1
_geom_torsion_atom_site_label_2
_geom_torsion_atom_site_label_3
_geom_torsion_atom_site_label_4
_geom_torsion
_geom_torsion_publ_flag
Cl1 Ir1 N3 C4 85.96(18) no
Cl1 Ir1 N3 C8 -91.9(2) no
C1 Ir1 N3 C4 0.12(19) no
C1 Ir1 N3 C8 -177.8(2) no
C14 Ir1 N3 C4 176.42(17) no
C14 Ir1 N3 C8 -1.5(3) no
C15 Ir1 N3 C4 -155.85(19) no
C15 Ir1 N3 C8 26.3(2) no
C16 Ir1 N3 C4 -116.35(19) no
C16 Ir1 N3 C8 65.8(2) no
C17 Ir1 N3 C4 -92.1(2) no
C17 Ir1 N3 C8 90.0(3) no
Cl1 Ir1 C1 N1 86.1(3) no
Cl1 Ir1 C1 N2 -89.04(19) no
N3 Ir1 C1 N1 173.9(3) no
N3 Ir1 C1 N2 -1.19(18) no
C13 Ir1 C1 N1 -12.4(3) no
C13 Ir1 C1 N2 172.48(18) no
C14 Ir1 C1 N1 0.8(5) no
C14 Ir1 C1 N2 -174.28(19) no
C15 Ir1 C1 N1 -98.5(4) no
C15 Ir1 C1 N2 86.4(3) no
C16 Ir1 C1 N1 -87.4(3) no
C16 Ir1 C1 N2 97.5(2) no
C17 Ir1 C1 N1 -50.0(3) no
C17 Ir1 C1 N2 134.85(19) no
Cl1 Ir1 C13 C14 81.53(15) no
Cl1 Ir1 C13 C17 -162.88(14) no
Cl1 Ir1 C13 C18 -38.1(3) no
C1 Ir1 C13 C14 171.13(15) no
C1 Ir1 C13 C17 -73.28(18) no
C1 Ir1 C13 C18 51.5(3) no
C14 Ir1 C13 C17 115.6(2) no
C14 Ir1 C13 C18 -119.6(3) no
C15 Ir1 C13 C14 -35.28(15) no
C15 Ir1 C13 C17 80.31(16) no
C15 Ir1 C13 C18 -154.9(3) no
C16 Ir1 C13 C14 -78.24(16) no
C16 Ir1 C13 C17 37.35(15) no
C16 Ir1 C13 C18 162.2(3) no
C17 Ir1 C13 C14 -115.6(2) no
C17 Ir1 C13 C18 124.8(3) no
Cl1 Ir1 C14 C13 -102.66(15) no
Cl1 Ir1 C14 C15 137.91(15) no
Cl1 Ir1 C14 C19 15.4(3) no
N3 Ir1 C14 C13 169.59(14) no
N3 Ir1 C14 C15 50.15(19) no
N3 Ir1 C14 C19 -72.3(3) no
C1 Ir1 C14 C13 -19.0(3) no
C1 Ir1 C14 C15 -138.4(2) no
C1 Ir1 C14 C19 99.1(3) no
C13 Ir1 C14 C15 -119.4(2) no
C13 Ir1 C14 C19 118.1(3) no
C15 Ir1 C14 C13 119.4(2) no
C15 Ir1 C14 C19 -122.5(3) no
C16 Ir1 C14 C13 82.34(17) no
C16 Ir1 C14 C15 -37.10(15) no
C16 Ir1 C14 C19 -159.6(3) no
C17 Ir1 C14 C13 38.89(15) no
C17 Ir1 C14 C15 -80.55(16) no
C17 Ir1 C14 C19 157.0(3) no
Cl1 Ir1 C15 C14 -49.50(17) no
Cl1 Ir1 C15 C16 -169.41(13) no
Cl1 Ir1 C15 C20 73.1(3) no
N3 Ir1 C15 C14 -142.07(15) no
N3 Ir1 C15 C16 98.02(15) no
N3 Ir1 C15 C20 -19.5(3) no
C1 Ir1 C15 C14 135.6(3) no
C1 Ir1 C15 C16 15.7(3) no
C1 Ir1 C15 C20 -101.8(3) no
C13 Ir1 C15 C14 37.46(16) no
C13 Ir1 C15 C16 -82.46(17) no
C13 Ir1 C15 C20 160.0(3) no
C14 Ir1 C15 C16 -119.9(2) no
C14 Ir1 C15 C20 122.6(3) no
C16 Ir1 C15 C14 119.9(2) no
C16 Ir1 C15 C20 -117.5(3) no
C17 Ir1 C15 C14 80.83(17) no
C17 Ir1 C15 C16 -39.09(15) no
C17 Ir1 C15 C20 -156.6(3) no
Cl1 Ir1 C16 C15 23.0(3) no
Cl1 Ir1 C16 C17 -92.5(2) no
Cl1 Ir1 C16 C21 144.98(19) no
N3 Ir1 C16 C15 -91.08(16) no
N3 Ir1 C16 C17 153.50(15) no
N3 Ir1 C16 C21 30.9(3) no
C1 Ir1 C16 C15 -172.94(15) no
C1 Ir1 C16 C17 71.64(18) no
C1 Ir1 C16 C21 -50.9(3) no
C13 Ir1 C16 C15 78.18(17) no
C13 Ir1 C16 C17 -37.25(16) no
C13 Ir1 C16 C21 -159.8(3) no
C14 Ir1 C16 C15 35.07(15) no
C14 Ir1 C16 C17 -80.36(17) no
C14 Ir1 C16 C21 157.1(3) no
C15 Ir1 C16 C17 -115.4(2) no
C15 Ir1 C16 C21 122.0(3) no
C17 Ir1 C16 C15 115.4(2) no
C17 Ir1 C16 C21 -122.6(3) no
Cl1 Ir1 C17 C13 24.7(2) no
Cl1 Ir1 C17 C16 143.29(13) no
Cl1 Ir1 C17 C22 -97.8(3) no
N3 Ir1 C17 C13 -158.05(16) no
N3 Ir1 C17 C16 -39.5(2) no
N3 Ir1 C17 C22 79.4(3) no
C1 Ir1 C17 C13 119.76(17) no
C1 Ir1 C17 C16 -121.68(16) no
C1 Ir1 C17 C22 -2.8(3) no
C13 Ir1 C17 C16 118.6(2) no
C13 Ir1 C17 C22 -122.5(3) no
C14 Ir1 C17 C13 -38.92(16) no
C14 Ir1 C17 C16 79.64(17) no
C14 Ir1 C17 C22 -161.4(3) no
C15 Ir1 C17 C13 -79.68(17) no
C15 Ir1 C17 C16 38.87(15) no
C15 Ir1 C17 C22 157.8(3) no
C16 Ir1 C17 C13 -118.6(2) no
C16 Ir1 C17 C22 118.9(3) no
C2 N1 C1 Ir1 -176.0(2) no
C2 N1 C1 N2 -0.5(3) no
C9 N1 C1 Ir1 2.9(4) no
C9 N1 C1 N2 178.4(2) no
C1 N1 C2 C3 0.6(3) no
C9 N1 C2 C3 -178.3(3) no
C1 N1 C9 C10 -134.3(3) no
C2 N1 C9 C10 44.4(4) no
C3 N2 C1 Ir1 176.96(18) no
C3 N2 C1 N1 0.3(3) no
C4 N2 C1 Ir1 2.2(3) no
C4 N2 C1 N1 -174.5(2) no
C1 N2 C3 C2 0.0(3) no
C4 N2 C3 C2 174.0(3) no
C1 N2 C4 N3 -2.0(3) no
C1 N2 C4 C5 177.0(3) no
C3 N2 C4 N3 -175.6(3) no
C3 N2 C4 C5 3.4(4) no
Ir1 N3 C4 N2 0.9(3) no
Ir1 N3 C4 C5 -178.1(2) no
C8 N3 C4 N2 179.0(2) no
C8 N3 C4 C5 0.0(4) no
Ir1 N3 C8 C7 178.2(2) no
C4 N3 C8 C7 0.3(4) no
N1 C2 C3 N2 -0.4(3) no
N2 C4 C5 C6 -179.0(3) no
N3 C4 C5 C6 -0.1(4) no
C4 C5 C6 C7 -0.1(4) no
C5 C6 C7 C8 0.3(4) no
C6 C7 C8 N3 -0.5(4) no
N1 C9 C10 C11 61.5(3) no
C9 C10 C11 C12 169.0(3) no
Ir1 C13 C14 C15 61.35(19) no
Ir1 C13 C14 C19 -119.1(3) no
C17 C13 C14 Ir1 -63.45(19) no
C17 C13 C14 C15 -2.1(3) no
C17 C13 C14 C19 177.5(3) no
C18 C13 C14 Ir1 123.3(3) no
C18 C13 C14 C15 -175.4(3) no
C18 C13 C14 C19 4.2(4) no
Ir1 C13 C17 C16 -60.08(18) no
Ir1 C13 C17 C22 124.5(3) no
C14 C13 C17 Ir1 64.72(18) no
C14 C13 C17 C16 4.6(3) no
C14 C13 C17 C22 -170.7(3) no
C18 C13 C17 Ir1 -122.4(3) no
C18 C13 C17 C16 177.5(3) no
C18 C13 C17 C22 2.1(5) no
Ir1 C14 C15 C16 57.41(18) no
Ir1 C14 C15 C20 -127.2(3) no
C13 C14 C15 Ir1 -58.66(19) no
C13 C14 C15 C16 -1.3(3) no
C13 C14 C15 C20 174.1(3) no
C19 C14 C15 Ir1 121.8(3) no
C19 C14 C15 C16 179.2(3) no
C19 C14 C15 C20 -5.5(4) no
Ir1 C15 C16 C17 63.78(17) no
Ir1 C15 C16 C21 -124.8(3) no
C14 C15 C16 Ir1 -59.65(19) no
C14 C15 C16 C17 4.1(3) no
C14 C15 C16 C21 175.6(2) no
C20 C15 C16 Ir1 124.9(3) no
C20 C15 C16 C17 -171.3(3) no
C20 C15 C16 C21 0.1(4) no
Ir1 C16 C17 C13 60.17(18) no
Ir1 C16 C17 C22 -124.3(3) no
C15 C16 C17 Ir1 -65.58(17) no
C15 C16 C17 C13 -5.4(3) no
C15 C16 C17 C22 170.1(3) no
C21 C16 C17 Ir1 123.2(3) no
C21 C16 C17 C13 -176.6(3) no
C21 C16 C17 C22 -1.1(4) no
